data_4115560
loop_
_publ_author_name
'John A. Ewen'
'Michael J. Elder'
'Robert L. Jones'
'Arnold L. Rheingold'
'Louise M. Liable-Sands'
'Roger D. Sommer'

_publ_section_title
;
 Chiral Ansa Metallocenes with Cp Ring-Fused to Thiophenes and Pyrroles:
 Syntheses, Crystal Structures, and Isotactic Polypropylene Catalysts
;
_journal_name_full 'Journal of the American Chemical Society'
_journal_page_first 4763
_journal_page_last 4773
_journal_paper_doi 10.1021/ja004266h
_journal_volume 123
_journal_year 2001
_chemical_formula_sum 'C35 H36 Cl4 S2 Si Zr'
_chemical_formula_weight 781.87
_chemical_name_systematic
; 
 ? 
;
_space_group_IT_number 2
_symmetry_cell_setting triclinic
_symmetry_space_group_name_Hall '-P 1'
_symmetry_space_group_name_H-M 'P -1'
_atom_sites_solution_hydrogens geom
_atom_sites_solution_primary direct
_atom_sites_solution_secondary difmap
_audit_creation_method SHELXL-97
_cell_angle_alpha 96.9974(7)
_cell_angle_beta 106.8513(5)
_cell_angle_gamma 100.2661(3)
_cell_formula_units_Z 2
_cell_length_a 11.7096(2)
_cell_length_b 12.6751(2)
_cell_length_c 12.7721(2)
_cell_measurement_temperature 173(2)
_cell_volume 1754.64(5)
_computing_cell_refinement 'Bruker SMART'
_computing_data_collection 'Bruker SMART'
_computing_data_reduction 'Bruker SHELXTL'
_computing_molecular_graphics 'Bruker SHELXTL'
_computing_publication_material 'Bruker SHELXTL'
_computing_structure_refinement 'SHELXL-97 (Sheldrick, 1997)'
_computing_structure_solution 'SHELXS-97 (Sheldrick, 1990)'
_diffrn_ambient_temperature 173(2)
_diffrn_measured_fraction_theta_full 0.915
_diffrn_measured_fraction_theta_max 0.915
_diffrn_measurement_device_type 'CCD area detector'
_diffrn_measurement_method 'phi and omega scans'
_diffrn_radiation_monochromator graphite
_diffrn_radiation_source 'fine-focus sealed tube'
_diffrn_radiation_type MoK\a
_diffrn_radiation_wavelength 0.71073
_diffrn_reflns_av_R_equivalents 0.0297
_diffrn_reflns_av_sigmaI/netI 0.0293
_diffrn_reflns_limit_h_max 15
_diffrn_reflns_limit_h_min -15
_diffrn_reflns_limit_k_max 16
_diffrn_reflns_limit_k_min -16
_diffrn_reflns_limit_l_max 16
_diffrn_reflns_limit_l_min -16
_diffrn_reflns_number 16715
_diffrn_reflns_theta_full 28.42
_diffrn_reflns_theta_max 28.42
_diffrn_reflns_theta_min 1.66
_exptl_absorpt_coefficient_mu 0.796
_exptl_absorpt_correction_T_max 0.8259
_exptl_absorpt_correction_T_min 0.6467
_exptl_absorpt_correction_type 'empirical from SADABS'
_exptl_crystal_colour yellow
_exptl_crystal_density_diffrn 1.480
_exptl_crystal_description block
_exptl_crystal_F_000 800
_exptl_crystal_size_max 0.60
_exptl_crystal_size_mid 0.40
_exptl_crystal_size_min 0.25
_refine_diff_density_max 0.746
_refine_diff_density_min -1.400
_refine_diff_density_rms 0.093
_refine_ls_extinction_method none
_refine_ls_goodness_of_fit_ref 0.959
_refine_ls_hydrogen_treatment mixed
_refine_ls_matrix_type full
_refine_ls_number_parameters 388
_refine_ls_number_reflns 8065
_refine_ls_number_restraints 0
_refine_ls_restrained_S_all 0.959
_refine_ls_R_factor_all 0.0440
_refine_ls_R_factor_gt 0.0410
_refine_ls_shift/su_max 0.020
_refine_ls_shift/su_mean 0.006
_refine_ls_structure_factor_coef Fsqd
_refine_ls_weighting_details 'calc w=1/[\s^2^(Fo^2^)+(0.2000P)^2^+0.0000P] where P=(Fo^2^+2Fc^2^)/3'
_refine_ls_weighting_scheme calc
_refine_ls_wR_factor_gt 0.1926
_refine_ls_wR_factor_ref 0.2026
_reflns_number_gt 7603
_reflns_number_total 8065
_reflns_threshold_expression >2sigma(I)
_cod_data_source_file ja004266h_3.cif
_cod_data_source_block hmnt12
_cod_original_cell_volume 1754.65(3)
_cod_database_code 4115560

loop_
_symmetry_equiv_pos_as_xyz
'x, y, z'
'-x, -y, -z'

loop_
_atom_site_label
_atom_site_type_symbol
_atom_site_fract_x
_atom_site_fract_y
_atom_site_fract_z
_atom_site_U_iso_or_equiv
_atom_site_adp_type
_atom_site_occupancy
_atom_site_symmetry_multiplicity
_atom_site_calc_flag
_atom_site_refinement_flags
Zr1 Zr 0.767727(18) 0.788535(17) 0.048031(17) 0.01498(13) Uani 1 1 d .
S1' S 0.94076(6) 0.96565(5) 0.32584(6) 0.02404(18) Uani 1 1 d .
S1 S 0.43750(6) 0.72441(6) -0.12329(5) 0.02364(18) Uani 1 1 d .
Si1 Si 0.59411(6) 0.90264(6) 0.16897(6) 0.01931(18) Uani 1 1 d .
Cl1' Cl 0.97833(6) 0.84817(6) 0.05414(6) 0.02903(19) Uani 1 1 d .
Cl1 Cl 0.71417(6) 0.61476(5) -0.07676(5) 0.02680(18) Uani 1 1 d .
Cl2 Cl 0.13870(16) 0.57649(14) 0.96484(9) 0.0849(5) Uani 1 1 d .
Cl3 Cl 0.09545(9) 0.64726(9) 0.75485(8) 0.0530(3) Uani 1 1 d .
C2' C 1.0591(2) 0.8952(2) 0.3428(2) 0.0223(5) Uani 1 1 d .
C2 C 0.4760(2) 0.6967(2) -0.2460(2) 0.0242(5) Uani 1 1 d .
C3 C 0.5818(2) 0.7642(2) -0.2446(2) 0.0204(5) Uani 1 1 d .
C3' C 1.0189(2) 0.7862(2) 0.29960(19) 0.0183(5) Uani 1 1 d .
C4' C 0.7938(2) 0.6633(2) 0.1967(2) 0.0187(5) Uani 1 1 d .
H4'A H 0.8054 0.5870 0.1848 0.022 Uiso 1 1 calc R
C4 C 0.7411(2) 0.9264(2) -0.0871(2) 0.0197(5) Uani 1 1 d .
H4A H 0.8032 0.9572 -0.1215 0.024 Uiso 1 1 calc R
C5' C 0.6791(2) 0.6933(2) 0.1776(2) 0.0205(5) Uani 1 1 d .
C5 C 0.7309(2) 0.9729(2) 0.0158(2) 0.0202(5) Uani 1 1 d .
C6 C 0.6233(2) 0.9118(2) 0.0329(2) 0.0189(5) Uani 1 1 d .
C6' C 0.6998(2) 0.8097(2) 0.21352(19) 0.0184(5) Uani 1 1 d .
C7 C 0.6376(2) 0.8386(2) -0.1403(2) 0.0196(5) Uani 1 1 d .
C7' C 0.8877(2) 0.7571(2) 0.2492(2) 0.0174(5) Uani 1 1 d .
C8' C 0.8313(2) 0.8470(2) 0.25677(18) 0.0166(4) Uani 1 1 d .
C8 C 0.5684(2) 0.8286(2) -0.0652(2) 0.0190(5) Uani 1 1 d .
C10' C 1.0992(2) 0.7066(2) 0.3083(2) 0.0202(5) Uani 1 1 d .
C10 C 0.6360(3) 0.7597(2) -0.3365(2) 0.0226(5) Uani 1 1 d .
C9 C 0.3935(3) 0.6039(3) -0.3344(3) 0.0365(7) Uani 1 1 d .
H9A H 0.4246 0.5973 -0.3978 0.055 Uiso 1 1 calc R
H9B H 0.3108 0.6175 -0.3589 0.055 Uiso 1 1 calc R
H9C H 0.3908 0.5362 -0.3046 0.055 Uiso 1 1 calc R
C9' C 1.1870(3) 0.9570(3) 0.4004(3) 0.0346(7) Uani 1 1 d .
H9'A H 1.2426 0.9072 0.4036 0.052 Uiso 1 1 calc R
H9'B H 1.1947 0.9905 0.4762 0.052 Uiso 1 1 calc R
H9'C H 1.2082 1.0140 0.3595 0.052 Uiso 1 1 calc R
C11 C 0.7570(3) 0.7430(2) -0.3130(2) 0.0293(6) Uani 1 1 d .
H11A H 0.8013 0.7374 -0.2395 0.035 Uiso 1 1 calc R
C11' C 1.1745(3) 0.7021(2) 0.2402(2) 0.0258(5) Uani 1 1 d .
H11B H 1.1745 0.7504 0.1888 0.031 Uiso 1 1 calc R
C12' C 1.2491(3) 0.6267(2) 0.2482(2) 0.0277(6) Uani 1 1 d .
H12A H 1.3001 0.6240 0.2026 0.033 Uiso 1 1 calc R
C12 C 0.8107(3) 0.7348(3) -0.3953(3) 0.0383(7) Uani 1 1 d .
H12B H 0.8914 0.7228 -0.3788 0.046 Uiso 1 1 calc R
C13' C 1.2486(3) 0.5570(2) 0.3217(2) 0.0286(6) Uani 1 1 d .
H13A H 1.2989 0.5055 0.3267 0.034 Uiso 1 1 calc R
C13 C 0.7461(3) 0.7441(3) -0.5036(3) 0.0360(7) Uani 1 1 d .
H13B H 0.7827 0.7376 -0.5607 0.043 Uiso 1 1 calc R
C14' C 1.1748(3) 0.5610(2) 0.3894(2) 0.0245(5) Uani 1 1 d .
H14A H 1.1754 0.5120 0.4401 0.029 Uiso 1 1 calc R
C14 C 0.6321(3) 0.7622(2) -0.5269(2) 0.0319(6) Uani 1 1 d .
H14B H 0.5897 0.7685 -0.6007 0.038 Uiso 1 1 calc R
C15' C 1.1003(2) 0.6353(2) 0.3844(2) 0.0232(5) Uani 1 1 d .
C15 C 0.5740(3) 0.7720(2) -0.4446(2) 0.0237(5) Uani 1 1 d .
C16 C 0.4510(3) 0.8033(3) -0.4754(2) 0.0334(7) Uani 1 1 d .
H16A H 0.4215 0.8070 -0.4110 0.050 Uiso 1 1 calc R
H16B H 0.3921 0.7485 -0.5371 0.050 Uiso 1 1 calc R
H16C H 0.4600 0.8747 -0.4981 0.050 Uiso 1 1 calc R
C16' C 1.0224(3) 0.6406(3) 0.4592(3) 0.0394(8) Uani 1 1 d .
H16D H 1.0341 0.5857 0.5067 0.059 Uiso 1 1 calc R
H16E H 0.9360 0.6263 0.4138 0.059 Uiso 1 1 calc R
H16F H 1.0462 0.7133 0.5058 0.059 Uiso 1 1 calc R
C17' C 0.5580(2) 0.6134(2) 0.1333(2) 0.0257(5) Uani 1 1 d .
H17A H 0.5375 0.5841 0.1948 0.039 Uiso 1 1 calc R
H17B H 0.5625 0.5536 0.0793 0.039 Uiso 1 1 calc R
H17C H 0.4947 0.6502 0.0968 0.039 Uiso 1 1 calc R
C17 C 0.8143(3) 1.0752(2) 0.0889(2) 0.0256(5) Uani 1 1 d .
H17D H 0.7850 1.1385 0.0637 0.038 Uiso 1 1 calc R
H17E H 0.8973 1.0792 0.0850 0.038 Uiso 1 1 calc R
H17F H 0.8152 1.0751 0.1659 0.038 Uiso 1 1 calc R
C18 C 0.4301(3) 0.8452(3) 0.1487(3) 0.0311(6) Uani 1 1 d .
H18A H 0.4184 0.8419 0.2213 0.047 Uiso 1 1 calc R
H18B H 0.4052 0.7717 0.1037 0.047 Uiso 1 1 calc R
H18C H 0.3800 0.8919 0.1104 0.047 Uiso 1 1 calc R
C18' C 0.6433(3) 1.0316(2) 0.2718(2) 0.0307(6) Uani 1 1 d .
H18D H 0.6243 1.0180 0.3395 0.046 Uiso 1 1 calc R
H18E H 0.5999 1.0855 0.2402 0.046 Uiso 1 1 calc R
H18F H 0.7317 1.0594 0.2900 0.046 Uiso 1 1 calc R
C19 C 0.0333(3) 0.6196(3) 0.8625(3) 0.0425(8) Uani 1 1 d .
H19A H 0.0135 0.6863 0.8950 0.051 Uiso 1 1 calc R
H19B H -0.0433 0.5622 0.8317 0.051 Uiso 1 1 calc R

loop_
_atom_site_aniso_label
_atom_site_aniso_U_11
_atom_site_aniso_U_22
_atom_site_aniso_U_33
_atom_site_aniso_U_23
_atom_site_aniso_U_13
_atom_site_aniso_U_12
Zr1 0.01498(18) 0.01855(18) 0.01223(19) 0.00367(12) 0.00530(12) 0.00368(12)
S1' 0.0227(3) 0.0215(3) 0.0228(3) -0.0001(2) 0.0013(2) 0.0047(2)
S1 0.0178(3) 0.0319(4) 0.0188(3) 0.0062(3) 0.0044(2) 0.0010(3)
Si1 0.0199(4) 0.0270(4) 0.0158(3) 0.0071(3) 0.0088(3) 0.0101(3)
Cl1' 0.0185(3) 0.0442(4) 0.0280(3) 0.0148(3) 0.0105(3) 0.0056(3)
Cl1 0.0373(4) 0.0221(3) 0.0181(3) 0.0008(2) 0.0047(3) 0.0087(3)
Cl2 0.1121(11) 0.1236(12) 0.0360(6) 0.0272(6) 0.0173(6) 0.0716(10)
Cl3 0.0464(5) 0.0598(6) 0.0388(5) 0.0108(4) 0.0015(4) -0.0042(4)
C2' 0.0201(12) 0.0255(12) 0.0168(11) 0.0022(9) 0.0008(9) 0.0032(10)
C2 0.0222(12) 0.0308(13) 0.0145(11) 0.0027(10) 0.0010(9) 0.0017(10)
C3 0.0250(12) 0.0229(11) 0.0145(11) 0.0058(9) 0.0051(9) 0.0089(10)
C3' 0.0177(11) 0.0232(11) 0.0142(10) 0.0074(9) 0.0049(8) 0.0029(9)
C4' 0.0187(11) 0.0236(12) 0.0149(11) 0.0067(9) 0.0062(9) 0.0044(9)
C4 0.0215(12) 0.0243(12) 0.0148(11) 0.0071(9) 0.0056(9) 0.0067(9)
C5' 0.0228(12) 0.0241(12) 0.0150(11) 0.0061(9) 0.0063(9) 0.0040(9)
C5 0.0220(12) 0.0227(11) 0.0189(12) 0.0067(9) 0.0083(9) 0.0078(9)
C6 0.0191(11) 0.0224(11) 0.0161(11) 0.0057(9) 0.0048(9) 0.0068(9)
C6' 0.0185(11) 0.0243(12) 0.0126(10) 0.0033(9) 0.0048(8) 0.0060(9)
C7 0.0171(11) 0.0250(12) 0.0186(11) 0.0077(9) 0.0056(9) 0.0067(9)
C7' 0.0164(11) 0.0223(11) 0.0151(11) 0.0055(9) 0.0060(8) 0.0050(9)
C8' 0.0171(11) 0.0230(11) 0.0094(10) 0.0035(8) 0.0031(8) 0.0048(9)
C8 0.0176(11) 0.0263(12) 0.0142(11) 0.0066(9) 0.0035(9) 0.0082(9)
C10' 0.0166(11) 0.0245(12) 0.0183(11) 0.0048(9) 0.0028(9) 0.0051(9)
C10 0.0264(13) 0.0255(12) 0.0174(12) 0.0058(9) 0.0077(10) 0.0070(10)
C9 0.0320(16) 0.0405(16) 0.0247(14) -0.0021(12) 0.0012(12) -0.0042(13)
C9' 0.0221(13) 0.0309(14) 0.0381(16) 0.0000(12) -0.0035(12) 0.0005(11)
C11 0.0316(15) 0.0360(15) 0.0272(14) 0.0151(12) 0.0111(11) 0.0154(12)
C11' 0.0229(12) 0.0311(13) 0.0213(12) 0.0037(10) 0.0055(10) 0.0041(10)
C12' 0.0218(13) 0.0372(15) 0.0284(14) 0.0043(11) 0.0130(11) 0.0103(11)
C12 0.0369(16) 0.0512(19) 0.0414(18) 0.0187(15) 0.0209(14) 0.0259(15)
C13' 0.0225(13) 0.0268(13) 0.0331(15) 0.0017(11) 0.0024(11) 0.0105(10)
C13 0.0498(19) 0.0417(17) 0.0321(16) 0.0145(13) 0.0275(15) 0.0207(14)
C14' 0.0292(13) 0.0225(12) 0.0209(12) 0.0034(10) 0.0054(10) 0.0079(10)
C14 0.0505(18) 0.0354(15) 0.0151(12) 0.0076(11) 0.0139(12) 0.0153(13)
C15' 0.0231(12) 0.0280(12) 0.0195(12) 0.0058(10) 0.0063(10) 0.0080(10)
C15 0.0323(14) 0.0227(12) 0.0144(11) 0.0012(9) 0.0055(10) 0.0070(10)
C16 0.0341(16) 0.0444(17) 0.0191(13) 0.0054(12) 0.0016(11) 0.0137(13)
C16' 0.050(2) 0.0470(19) 0.0382(18) 0.0227(15) 0.0260(15) 0.0237(16)
C17' 0.0210(12) 0.0299(13) 0.0256(13) 0.0098(11) 0.0069(10) 0.0016(10)
C17 0.0284(13) 0.0228(12) 0.0222(12) 0.0030(10) 0.0072(10) -0.0006(10)
C18 0.0273(14) 0.0487(17) 0.0277(14) 0.0156(13) 0.0150(11) 0.0182(13)
C18' 0.0472(17) 0.0316(14) 0.0194(12) 0.0043(11) 0.0140(12) 0.0192(13)
C19 0.0334(17) 0.0495(19) 0.0366(18) -0.0002(15) 0.0025(13) 0.0094(15)

loop_
_atom_type_symbol
_atom_type_description
_atom_type_scat_dispersion_real
_atom_type_scat_dispersion_imag
_atom_type_scat_source
C C 0.0033 0.0016 'International Tables Vol C Tables 4.2.6.8 and 6.1.1.4'
H H 0.0000 0.0000 'International Tables Vol C Tables 4.2.6.8 and 6.1.1.4'
Si Si 0.0817 0.0704 'International Tables Vol C Tables 4.2.6.8 and 6.1.1.4'
S S 0.1246 0.1234 'International Tables Vol C Tables 4.2.6.8 and 6.1.1.4'
Cl Cl 0.1484 0.1585 'International Tables Vol C Tables 4.2.6.8 and 6.1.1.4'
Zr Zr -2.9673 0.5597 'International Tables Vol C Tables 4.2.6.8 and 6.1.1.4'

loop_
_geom_angle_atom_site_label_1
_geom_angle_atom_site_label_2
_geom_angle_atom_site_label_3
_geom_angle
Cl1 Zr1 Cl1' 99.44(3)
Cl1 Zr1 C6' 121.35(6)
Cl1' Zr1 C6' 123.46(6)
Cl1 Zr1 C6 121.34(6)
Cl1' Zr1 C6 123.11(6)
C6' Zr1 C6 68.42(8)
Cl1 Zr1 C5 131.91(6)
Cl1' Zr1 C5 89.80(6)
C6' Zr1 C5 89.70(8)
C6 Zr1 C5 33.64(8)
Cl1 Zr1 C5' 88.49(6)
Cl1' Zr1 C5' 130.75(6)
C6' Zr1 C5' 33.72(8)
C6 Zr1 C5' 91.06(8)
C5 Zr1 C5' 120.09(8)
Cl1 Zr1 C8' 134.49(6)
Cl1' Zr1 C8' 89.96(6)
C6' Zr1 C8' 33.58(8)
C6 Zr1 C8' 87.65(8)
C5 Zr1 C8' 92.16(8)
C5' Zr1 C8' 54.00(8)
Cl1 Zr1 C8 88.51(6)
Cl1' Zr1 C8 132.79(6)
C6' Zr1 C8 88.81(8)
C6 Zr1 C8 33.23(8)
C5 Zr1 C8 53.65(8)
C5' Zr1 C8 95.63(8)
C8' Zr1 C8 116.86(8)
Cl1 Zr1 C4 102.96(6)
Cl1' Zr1 C4 80.16(6)
C6' Zr1 C4 120.71(8)
C6 Zr1 C4 54.89(8)
C5 Zr1 C4 32.24(8)
C5' Zr1 C4 145.28(8)
C8' Zr1 C4 122.53(8)
C8 Zr1 C4 52.82(8)
Cl1 Zr1 C4' 81.71(6)
Cl1' Zr1 C4' 100.65(6)
C6' Zr1 C4' 54.82(8)
C6 Zr1 C4' 121.47(8)
C5 Zr1 C4' 142.88(8)
C5' Zr1 C4' 32.20(8)
C8' Zr1 C4' 52.78(8)
C8 Zr1 C4' 126.56(8)
C4 Zr1 C4' 175.11(8)
Cl1 Zr1 C7' 106.82(6)
Cl1' Zr1 C7' 78.84(5)
C6' Zr1 C7' 54.28(8)
C6 Zr1 C7' 118.61(8)
C5 Zr1 C7' 121.27(8)
C5' Zr1 C7' 52.61(8)
C8' Zr1 C7' 31.66(7)
C8 Zr1 C7' 142.94(8)
C4 Zr1 C7' 145.85(8)
C4' Zr1 C7' 31.01(7)
Cl1 Zr1 C7 79.27(6)
Cl1' Zr1 C7 104.06(6)
C6' Zr1 C7 119.60(8)
C6 Zr1 C7 54.35(8)
C5 Zr1 C7 52.79(8)
C5' Zr1 C7 125.13(8)
C8' Zr1 C7 141.28(8)
C8 Zr1 C7 31.71(8)
C4 Zr1 C7 31.34(8)
C4' Zr1 C7 150.88(8)
C7' Zr1 C7 172.90(8)
C8' S1' C2' 91.44(12)
C8 S1 C2 91.14(12)
C18' Si1 C18 107.93(15)
C18' Si1 C6' 110.13(13)
C18 Si1 C6' 115.26(13)
C18' Si1 C6 115.91(12)
C18 Si1 C6 111.83(12)
C6' Si1 C6 95.64(11)
C3' C2' C9' 127.8(3)
C3' C2' S1' 113.53(19)
C9' C2' S1' 118.7(2)
C3 C2 C9 129.0(3)
C3 C2 S1 113.5(2)
C9 C2 S1 117.5(2)
C2 C3 C7 111.2(2)
C2 C3 C10 125.2(2)
C7 C3 C10 123.6(2)
C2' C3' C7' 111.2(2)
C2' C3' C10' 124.6(2)
C7' C3' C10' 124.2(2)
C7' C4' C5' 108.4(2)
C7' C4' Zr1 76.75(14)
C5' C4' Zr1 70.27(14)
C5 C4 C7 108.3(2)
C5 C4 Zr1 70.54(14)
C7 C4 Zr1 76.96(14)
C4' C5' C6' 109.3(2)
C4' C5' C17' 123.9(2)
C6' C5' C17' 126.7(2)
C4' C5' Zr1 77.53(14)
C6' C5' Zr1 71.42(14)
C17' C5' Zr1 120.26(17)
C4 C5 C6 109.7(2)
C4 C5 C17 124.0(2)
C6 C5 C17 126.1(2)
C4 C5 Zr1 77.22(15)
C6 C5 Zr1 72.10(14)
C17 C5 Zr1 121.34(18)
C8 C6 C5 104.5(2)
C8 C6 Si1 124.02(18)
C5 C6 Si1 127.40(18)
C8 C6 Zr1 75.50(14)
C5 C6 Zr1 74.27(14)
Si1 C6 Zr1 97.65(10)
C8' C6' C5' 104.7(2)
C8' C6' Si1 123.03(18)
C5' C6' Si1 128.63(18)
C8' C6' Zr1 75.48(13)
C5' C6' Zr1 74.86(13)
Si1 C6' Zr1 98.27(10)
C4 C7 C8 106.6(2)
C4 C7 C3 139.7(2)
C8 C7 C3 113.6(2)
C4 C7 Zr1 71.70(14)
C8 C7 Zr1 69.23(13)
C3 C7 Zr1 125.13(17)
C4' C7' C8' 107.4(2)
C4' C7' C3' 139.1(2)
C8' C7' C3' 113.4(2)
C4' C7' Zr1 72.24(13)
C8' C7' Zr1 68.87(13)
C3' C7' Zr1 124.81(16)
C7' C8' C6' 110.0(2)
C7' C8' S1' 110.44(17)
C6' C8' S1' 139.3(2)
C7' C8' Zr1 79.48(14)
C6' C8' Zr1 70.93(13)
S1' C8' Zr1 121.67(11)
C7 C8 C6 110.8(2)
C7 C8 S1 110.48(19)
C6 C8 S1 138.6(2)
C7 C8 Zr1 79.06(14)
C6 C8 Zr1 71.27(14)
S1 C8 Zr1 120.44(12)
C15' C10' C11' 119.5(2)
C15' C10' C3' 120.3(2)
C11' C10' C3' 120.3(2)
C15 C10 C11 118.6(2)
C15 C10 C3 123.3(2)
C11 C10 C3 118.1(2)
C12 C11 C10 120.9(3)
C12' C11' C10' 120.1(3)
C13' C12' C11' 119.9(3)
C11 C12 C13 119.7(3)
C12' C13' C14' 120.4(3)
C14 C13 C12 120.2(3)
C15' C14' C13' 121.3(3)
C13 C14 C15 121.8(3)
C14' C15' C10' 118.8(3)
C14' C15' C16' 121.1(3)
C10' C15' C16' 120.1(3)
C10 C15 C14 118.7(3)
C10 C15 C16 123.0(2)
C14 C15 C16 118.2(3)
Cl2 C19 Cl3 109.5(2)

loop_
_geom_bond_atom_site_label_1
_geom_bond_atom_site_label_2
_geom_bond_distance
Zr1 Cl1 2.4204(6)
Zr1 Cl1' 2.4225(6)
Zr1 C6' 2.466(2)
Zr1 C6 2.483(2)
Zr1 C5 2.511(2)
Zr1 C5' 2.512(2)
Zr1 C8' 2.526(2)
Zr1 C8 2.538(2)
Zr1 C4 2.598(2)
Zr1 C4' 2.605(2)
Zr1 C7' 2.663(2)
Zr1 C7 2.665(2)
S1' C8' 1.737(2)
S1' C2' 1.754(3)
S1 C8 1.739(3)
S1 C2 1.765(3)
Si1 C18' 1.852(3)
Si1 C18 1.858(3)
Si1 C6' 1.876(3)
Si1 C6 1.879(3)
Cl2 C19 1.735(4)
Cl3 C19 1.775(4)
C2' C3' 1.366(4)
C2' C9' 1.484(4)
C2 C3 1.368(4)
C2 C9 1.494(4)
C3 C7 1.435(3)
C3 C10 1.488(4)
C3' C7' 1.441(3)
C3' C10' 1.489(3)
C4' C7' 1.409(3)
C4' C5' 1.422(4)
C4 C5 1.421(3)
C4 C7 1.423(4)
C5' C6' 1.444(3)
C5' C17' 1.497(4)
C5 C6 1.445(3)
C5 C17 1.494(4)
C6 C8 1.437(3)
C6' C8' 1.444(3)
C7 C8 1.427(3)
C7' C8' 1.422(3)
C10' C15' 1.404(3)
C10' C11' 1.410(4)
C10 C15 1.404(4)
C10 C11 1.420(4)
C11 C12 1.376(4)
C11' C12' 1.400(4)
C12' C13' 1.366(4)
C12 C13 1.401(5)
C13' C14' 1.391(4)
C13 C14 1.348(5)
C14' C15' 1.388(4)
C14 C15 1.413(4)
C15' C16' 1.504(4)
C15 C16 1.516(4)
